data_4307778
loop_
_publ_author_name
'Wayne Ouellette'
'Bruce S. Hudson'
'Jon Zubieta'

_publ_contact_author_address
;Department of Chemistry
111 College Place
Syracuse University
Syracuse, NY 13244    
;
_publ_contact_author_name 'Jon Zubieta'
_publ_section_title
;
Hydrothermal and Structural Chemistry of the Zinc(II)- and
Cadmium(II)-1,2,4-Triazolate Systems
;
_journal_name_full 'Inorganic Chemistry'
_journal_page_first 4887
_journal_page_last 4904
_journal_paper_doi 10.1021/ic062269a
_journal_volume 46
_journal_year 2007
_chemical_formula_sum 'C10 H10 Cd3 N16 O5'
_chemical_formula_weight 771.54
_chemical_name_systematic
; 
 ? 
;
_space_group_IT_number 15
_symmetry_cell_setting monoclinic
_symmetry_space_group_name_Hall '-C 2yc'
_symmetry_space_group_name_H-M 'C 1 2/c 1'
_atom_sites_solution_hydrogens geom
_atom_sites_solution_primary direct
_atom_sites_solution_secondary difmap
_audit_creation_method SHELXL-97
_cell_angle_alpha 90.00
_cell_angle_beta 91.047(2)
_cell_angle_gamma 90.00
_cell_formula_units_Z 8
_cell_length_a 19.6945(9)
_cell_length_b 17.3497(8)
_cell_length_c 13.8790(7)
_cell_measurement_reflns_used 6773
_cell_measurement_temperature 90(2)
_cell_measurement_theta_max 28.27
_cell_measurement_theta_min 2.16
_cell_volume 4741.6(4)
_computing_cell_refinement 'Bruker SMART'
_computing_data_collection 'Bruker SMART'
_computing_data_reduction 'Bruker SAINT'
_computing_molecular_graphics 'Bruker SHELXTL'
_computing_publication_material 'Bruker SHELXTL'
_computing_structure_refinement 'SHELXL-97 (Sheldrick, 1997)'
_computing_structure_solution 'SHELXS-97 (Sheldrick, 1990)'
_diffrn_ambient_temperature 90(2)
_diffrn_detector_area_resol_mean 512
_diffrn_measured_fraction_theta_full 0.986
_diffrn_measured_fraction_theta_max 0.986
_diffrn_measurement_device_type 'APEX CCD area detector'
_diffrn_measurement_method 'Phi and omega scans'
_diffrn_radiation_monochromator graphite
_diffrn_radiation_probe x-ray
_diffrn_radiation_type MoK\a
_diffrn_radiation_wavelength 0.71073
_diffrn_reflns_av_R_equivalents 0.0409
_diffrn_reflns_av_sigmaI/netI 0.0372
_diffrn_reflns_limit_h_max 26
_diffrn_reflns_limit_h_min -25
_diffrn_reflns_limit_k_max 22
_diffrn_reflns_limit_k_min -22
_diffrn_reflns_limit_l_max 18
_diffrn_reflns_limit_l_min -18
_diffrn_reflns_number 23066
_diffrn_reflns_theta_full 28.11
_diffrn_reflns_theta_max 28.11
_diffrn_reflns_theta_min 1.56
_diffrn_source 'fine-focus sealed tube'
_diffrn_standards_decay_% 0.001
_exptl_absorpt_coefficient_mu 2.723
_exptl_absorpt_correction_T_max 0.6400
_exptl_absorpt_correction_T_min 0.4579
_exptl_absorpt_correction_type multi-scan
_exptl_absorpt_process_details 'SADABS SHELXL-97 (SHELDRICK, 1997)'
_exptl_crystal_colour colorless
_exptl_crystal_density_diffrn 2.162
_exptl_crystal_density_method 'not measured'
_exptl_crystal_description block
_exptl_crystal_F_000 2928
_exptl_crystal_size_max 0.34
_exptl_crystal_size_mid 0.26
_exptl_crystal_size_min 0.18
_refine_diff_density_max 1.573
_refine_diff_density_min -0.995
_refine_diff_density_rms 0.220
_refine_ls_extinction_method none
_refine_ls_goodness_of_fit_ref 1.149
_refine_ls_hydrogen_treatment constr
_refine_ls_matrix_type full
_refine_ls_number_parameters 338
_refine_ls_number_reflns 5716
_refine_ls_number_restraints 0
_refine_ls_restrained_S_all 1.149
_refine_ls_R_factor_all 0.0453
_refine_ls_R_factor_gt 0.0421
_refine_ls_shift/su_max 0.001
_refine_ls_shift/su_mean 0.000
_refine_ls_structure_factor_coef Fsqd
_refine_ls_weighting_details 'calc w=1/[\s^2^(Fo^2^)+(0.0000P)^2^+153.3741P] where P=(Fo^2^+2Fc^2^)/3'
_refine_ls_weighting_scheme calc
_refine_ls_wR_factor_gt 0.1067
_refine_ls_wR_factor_ref 0.1079
_reflns_number_gt 5375
_reflns_number_total 5716
_reflns_threshold_expression >2sigma(I)
_cod_data_source_file ic062269a-file002_09.cif
_cod_data_source_block Compound_9_[Cd3(trz)5(NO3)(H2O)]_H2O
_cod_depositor_comments
;
The following automatic conversions were performed:
'_symmetry_cell_setting' value 'Monoclinic' changed to 'monoclinic'
according to '/home/saulius/struct/CIF-dictionaries/cif_core.dic'
dictionary named 'cif_core.dic' version 2.4.1 from 2010-06-29.

Automatic conversion script
Id: cif_fix_enum 1527 2010-12-29 10:47:43Z saulius 
;
_cod_original_cell_volume 4741.6(5)
_cod_database_code 4307778

loop_
_symmetry_equiv_pos_as_xyz
'x, y, z'
'-x, y, -z+1/2'
'x+1/2, y+1/2, z'
'-x+1/2, y+1/2, -z+1/2'
'-x, -y, -z'
'x, -y, z-1/2'
'-x+1/2, -y+1/2, -z'
'x+1/2, -y+1/2, z-1/2'

loop_
_atom_site_label
_atom_site_type_symbol
_atom_site_fract_x
_atom_site_fract_y
_atom_site_fract_z
_atom_site_U_iso_or_equiv
_atom_site_adp_type
_atom_site_occupancy
_atom_site_symmetry_multiplicity
_atom_site_calc_flag
_atom_site_refinement_flags
_atom_site_disorder_assembly
_atom_site_disorder_group
Cd1 Cd 0.5000 -0.12454(3) 0.7500 0.01314(13) Uani 1 2 d S . .
Cd2 Cd 0.41142(2) 0.23722(2) 0.67747(3) 0.01090(10) Uani 1 1 d . . .
Cd3 Cd 0.2500 0.2500 0.5000 0.01063(12) Uani 1 2 d S . .
Cd4 Cd 0.13979(2) -0.10548(2) 0.39963(3) 0.01334(10) Uani 1 1 d . . .
O1 O 0.6636(3) -0.2128(3) 0.9204(4) 0.0285(11) Uani 1 1 d . . .
O2 O 0.6028(3) -0.1196(3) 0.8573(4) 0.0250(10) Uani 1 1 d . . .
O3 O 0.5760(3) -0.2387(3) 0.8281(4) 0.0262(11) Uani 1 1 d . . .
O90 O 0.2437(2) -0.1003(3) 0.5095(3) 0.0225(10) Uani 1 1 d . A .
O91 O 0.2047(6) 0.9770(6) 0.6776(7) 0.041(2) Uani 0.60 1 d P . .
O92 O 0.3692(11) 0.9679(13) 0.4691(18) 0.084(8) Uani 0.40 1 d P . .
N1 N 0.6143(3) -0.1909(3) 0.8691(4) 0.0187(11) Uani 1 1 d . . .
N2 N 0.5000 0.0055(4) 0.7500 0.0163(14) Uani 1 2 d S . .
N3 N 0.4695(3) 0.1275(3) 0.7264(4) 0.0160(10) Uani 1 1 d . . .
N4 N 0.5136(3) 0.2934(3) 0.6229(4) 0.0200(11) Uani 1 1 d . . .
N5 N 0.5750(3) 0.2915(3) 0.6703(4) 0.0167(10) Uani 1 1 d . . .
N6 N 0.5899(3) 0.3497(3) 0.5295(4) 0.0167(10) Uani 1 1 d . . .
N7 N 0.4050(3) 0.1824(3) 0.5224(4) 0.0153(10) Uani 1 1 d . . .
N8 N 0.4365(3) 0.1451(3) 0.3765(4) 0.0173(10) Uani 1 1 d . . .
N9 N 0.3493(3) 0.1863(3) 0.4620(4) 0.0163(10) Uani 1 1 d . . .
N10 N 0.3047(3) 0.1882(3) 0.7169(4) 0.0163(10) Uani 1 1 d . . .
N11 N 0.2132(3) 0.1434(3) 0.7903(4) 0.0158(10) Uani 1 1 d . . .
N12 N 0.2506(3) 0.1955(3) 0.6543(4) 0.0187(11) Uani 1 1 d . . .
N13 N 0.1888(3) 0.1432(3) 0.4445(4) 0.0172(11) Uani 1 1 d . A .
N14 N 0.1526(3) 0.0249(3) 0.4111(4) 0.0168(10) Uani 1 1 d . A .
N15 N 0.1375(3) 0.1494(3) 0.3788(4) 0.0235(12) Uani 1 1 d . . .
N16A N 0.0578(8) -0.0890(6) 0.2776(15) 0.015(4) Uani 0.49(4) 1 d P A 1
N16B N 0.0333(9) -0.0859(6) 0.3205(14) 0.016(5) Uani 0.51(4) 1 d P A 2
N17 N 0.0716(5) -0.0383(6) 0.2035(8) 0.017(2) Uani 0.50 1 d P . .
C1 C 0.4531(3) 0.0538(4) 0.7143(5) 0.0189(12) Uani 1 1 d . . .
H1 H 0.4122 0.0372 0.6835 0.023 Uiso 1 1 calc R . .
C2 C 0.6186(3) 0.3248(4) 0.6130(5) 0.0217(13) Uani 1 1 d . . .
H2 H 0.6655 0.3306 0.6287 0.026 Uiso 1 1 calc R . .
C3 C 0.5249(3) 0.3280(4) 0.5408(5) 0.0209(13) Uani 1 1 d . . .
H3 H 0.4904 0.3370 0.4935 0.025 Uiso 1 1 calc R . .
C4 C 0.4551(3) 0.1578(4) 0.4695(5) 0.0202(13) Uani 1 1 d . . .
H4 H 0.4999 0.1497 0.4939 0.024 Uiso 1 1 calc R . .
C5 C 0.3695(3) 0.1632(4) 0.3766(4) 0.0179(12) Uani 1 1 d . . .
H5 H 0.3405 0.1597 0.3213 0.021 Uiso 1 1 calc R . .
C6 C 0.2808(3) 0.1574(4) 0.7966(5) 0.0208(13) Uani 1 1 d . . .
H6 H 0.3080 0.1463 0.8521 0.025 Uiso 1 1 calc R . .
C7 C 0.1979(3) 0.1684(4) 0.7007(5) 0.0189(13) Uani 1 1 d . . .
H7 H 0.1534 0.1666 0.6735 0.023 Uiso 1 1 calc R . .
C8 C 0.1957(4) 0.0694(4) 0.4610(6) 0.0261(15) Uani 1 1 d . . .
H8 H 0.2288 0.0492 0.5049 0.031 Uiso 1 1 calc R A .
C9 C 0.1177(4) 0.0783(4) 0.3607(6) 0.0330(19) Uani 1 1 d . . .
H9 H 0.0821 0.0660 0.3163 0.040 Uiso 1 1 calc R A .
C10 C 0.0000 -0.1152(6) 0.2500 0.029(2) Uani 1 2 d S . .
H10 H 0.0000 -0.1700 0.2500 0.035 Uiso 1 2 calc SR A 1
C11 C -0.0166(7) -0.0395(8) 0.3513(9) 0.020(3) Uani 0.50 1 d P . .
H11 H -0.0122 -0.0098 0.4086 0.024 Uiso 0.50 1 calc PR A 2

loop_
_atom_site_aniso_label
_atom_site_aniso_U_11
_atom_site_aniso_U_22
_atom_site_aniso_U_33
_atom_site_aniso_U_23
_atom_site_aniso_U_13
_atom_site_aniso_U_12
Cd1 0.0148(3) 0.0112(3) 0.0135(3) 0.000 0.0024(2) 0.000
Cd2 0.00952(19) 0.01195(19) 0.01114(19) 0.00024(14) -0.00278(14) 0.00049(14)
Cd3 0.0085(3) 0.0122(3) 0.0111(3) 0.0002(2) -0.0024(2) -0.0001(2)
Cd4 0.0130(2) 0.0120(2) 0.0150(2) 0.00201(15) 0.00241(15) 0.00138(15)
O1 0.023(3) 0.025(3) 0.037(3) 0.004(2) -0.013(2) 0.001(2)
O2 0.030(3) 0.017(2) 0.028(3) 0.0005(19) -0.007(2) -0.001(2)
O3 0.024(3) 0.027(3) 0.027(3) -0.005(2) -0.004(2) -0.012(2)
O90 0.020(2) 0.029(3) 0.019(2) 0.0001(19) -0.0020(18) -0.0002(19)
O91 0.052(6) 0.037(5) 0.035(5) -0.009(4) 0.005(5) 0.008(5)
O92 0.073(14) 0.074(15) 0.104(18) 0.047(13) -0.041(13) -0.040(12)
N1 0.017(3) 0.020(3) 0.019(3) -0.003(2) 0.000(2) -0.002(2)
N2 0.016(3) 0.012(3) 0.021(4) 0.000 0.000(3) 0.000
N3 0.016(3) 0.013(2) 0.019(3) 0.0003(19) -0.008(2) -0.0001(19)
N4 0.015(3) 0.027(3) 0.018(3) 0.006(2) -0.005(2) -0.006(2)
N5 0.016(2) 0.017(2) 0.017(2) 0.001(2) -0.004(2) -0.003(2)
N6 0.018(3) 0.016(2) 0.016(2) 0.002(2) -0.001(2) -0.002(2)
N7 0.010(2) 0.024(3) 0.012(2) -0.003(2) -0.0025(18) 0.004(2)
N8 0.014(2) 0.021(3) 0.017(2) -0.005(2) 0.000(2) 0.003(2)
N9 0.013(2) 0.020(3) 0.016(2) -0.003(2) -0.0021(19) 0.000(2)
N10 0.012(2) 0.021(3) 0.015(2) 0.003(2) -0.0026(19) 0.001(2)
N11 0.014(2) 0.015(2) 0.018(3) 0.002(2) -0.0009(19) -0.0007(19)
N12 0.015(2) 0.023(3) 0.019(3) 0.003(2) -0.003(2) -0.002(2)
N13 0.017(3) 0.015(2) 0.020(3) 0.001(2) -0.008(2) 0.000(2)
N14 0.016(2) 0.014(2) 0.021(3) 0.000(2) -0.003(2) 0.000(2)
N15 0.023(3) 0.014(3) 0.033(3) 0.002(2) -0.018(2) -0.003(2)
N16A 0.014(7) 0.016(5) 0.015(9) -0.002(4) 0.002(6) 0.003(4)
N16B 0.021(8) 0.011(5) 0.015(8) -0.004(4) 0.000(7) 0.000(4)
N17 0.015(5) 0.013(5) 0.024(5) -0.001(4) 0.002(4) -0.001(4)
C1 0.017(3) 0.014(3) 0.026(3) -0.001(2) -0.008(2) -0.002(2)
C2 0.019(3) 0.027(3) 0.019(3) 0.008(3) -0.004(2) -0.006(3)
C3 0.016(3) 0.029(4) 0.018(3) 0.007(3) -0.004(2) -0.007(3)
C4 0.013(3) 0.032(4) 0.016(3) -0.001(3) -0.001(2) 0.006(3)
C5 0.014(3) 0.024(3) 0.015(3) -0.005(2) -0.002(2) 0.004(2)
C6 0.016(3) 0.028(3) 0.019(3) 0.004(3) -0.004(2) 0.000(3)
C7 0.014(3) 0.023(3) 0.019(3) 0.005(2) -0.002(2) -0.004(2)
C8 0.029(4) 0.015(3) 0.034(4) -0.001(3) -0.021(3) 0.002(3)
C9 0.036(4) 0.017(3) 0.045(5) 0.004(3) -0.028(4) -0.005(3)
C10 0.022(5) 0.014(4) 0.049(7) 0.000 -0.019(5) 0.000
C11 0.024(7) 0.018(6) 0.018(6) -0.002(5) -0.002(5) 0.006(5)

loop_
_atom_type_symbol
_atom_type_description
_atom_type_scat_dispersion_real
_atom_type_scat_dispersion_imag
_atom_type_scat_source
C C 0.0033 0.0016 'International Tables Vol C Tables 4.2.6.8 and 6.1.1.4'
H H 0.0000 0.0000 'International Tables Vol C Tables 4.2.6.8 and 6.1.1.4'
N N 0.0061 0.0033 'International Tables Vol C Tables 4.2.6.8 and 6.1.1.4'
O O 0.0106 0.0060 'International Tables Vol C Tables 4.2.6.8 and 6.1.1.4'
Cd Cd -0.8075 1.2024 'International Tables Vol C Tables 4.2.6.8 and 6.1.1.4'

loop_
_geom_angle_atom_site_label_1
_geom_angle_atom_site_label_2
_geom_angle_atom_site_label_3
_geom_angle
_geom_angle_site_symmetry_1
_geom_angle_site_symmetry_3
_geom_angle_publ_flag
N8 Cd1 N8 161.4(3) 5_656 6_556 ?
N8 Cd1 N2 99.30(15) 5_656 . ?
N8 Cd1 N2 99.30(15) 6_556 . ?
N8 Cd1 O2 90.84(18) 5_656 . ?
N8 Cd1 O2 89.80(18) 6_556 . ?
N2 Cd1 O2 88.01(11) . . ?
N8 Cd1 O2 89.80(18) 5_656 2_656 ?
N8 Cd1 O2 90.84(18) 6_556 2_656 ?
N2 Cd1 O2 88.01(11) . 2_656 ?
O2 Cd1 O2 176.0(2) . 2_656 ?
N3 Cd2 N15 174.6(2) . 7_556 ?
N3 Cd2 N5 91.08(18) . 2_656 ?
N15 Cd2 N5 90.1(2) 7_556 2_656 ?
N3 Cd2 N10 94.17(19) . . ?
N15 Cd2 N10 91.0(2) 7_556 . ?
N5 Cd2 N10 91.34(19) 2_656 . ?
N3 Cd2 N7 87.33(18) . . ?
N15 Cd2 N7 91.2(2) 7_556 . ?
N5 Cd2 N7 176.46(18) 2_656 . ?
N10 Cd2 N7 91.93(18) . . ?
N3 Cd2 N4 90.83(19) . . ?
N15 Cd2 N4 83.9(2) 7_556 . ?
N5 Cd2 N4 92.27(19) 2_656 . ?
N10 Cd2 N4 173.77(18) . . ?
N7 Cd2 N4 84.59(19) . . ?
N9 Cd3 N9 179.999(1) . 7_556 ?
N9 Cd3 N13 91.19(19) . 7_556 ?
N9 Cd3 N13 88.81(19) 7_556 7_556 ?
N9 Cd3 N13 88.81(19) . . ?
N9 Cd3 N13 91.19(19) 7_556 . ?
N13 Cd3 N13 180.0 7_556 . ?
N9 Cd3 N12 88.55(19) . 7_556 ?
N9 Cd3 N12 91.45(19) 7_556 7_556 ?
N13 Cd3 N12 88.57(19) 7_556 7_556 ?
N13 Cd3 N12 91.43(19) . 7_556 ?
N9 Cd3 N12 91.45(19) . . ?
N9 Cd3 N12 88.55(19) 7_556 . ?
N13 Cd3 N12 91.43(19) 7_556 . ?
N13 Cd3 N12 88.57(19) . . ?
N12 Cd3 N12 180.0(2) 7_556 . ?
N6 Cd4 N11 139.5(2) 3_445 6 ?
N6 Cd4 N14 110.0(2) 3_445 . ?
N11 Cd4 N14 105.62(19) 6 . ?
N6 Cd4 N16A 108.9(6) 3_445 . ?
N11 Cd4 N16A 89.5(6) 6 . ?
N14 Cd4 N16A 90.2(3) . . ?
N6 Cd4 N16B 91.5(6) 3_445 . ?
N11 Cd4 N16B 107.9(6) 6 . ?
N14 Cd4 N16B 89.2(3) . . ?
N16A Cd4 N16B 18.9(3) . . ?
N6 Cd4 O90 83.54(17) 3_445 . ?
N11 Cd4 O90 83.81(17) 6 . ?
N14 Cd4 O90 80.53(17) . . ?
N16A Cd4 O90 166.6(5) . . ?
N16B Cd4 O90 166.3(4) . . ?
N1 O2 Cd1 100.6(4) . . ?
O3 N1 O1 120.9(6) . . ?
O3 N1 O2 118.8(6) . . ?
O1 N1 O2 120.3(5) . . ?
C1 N2 C1 102.2(7) 2_656 . ?
C1 N2 Cd1 128.9(4) 2_656 . ?
C1 N2 Cd1 128.9(4) . . ?
C1 N3 N3 105.7(3) . 2_656 ?
C1 N3 Cd2 129.6(4) . . ?
N3 N3 Cd2 124.68(12) 2_656 . ?
C3 N4 N5 105.5(5) . . ?
C3 N4 Cd2 128.6(4) . . ?
N5 N4 Cd2 125.8(4) . . ?
C2 N5 N4 106.3(5) . . ?
C2 N5 Cd2 131.5(4) . 2_656 ?
N4 N5 Cd2 122.3(4) . 2_656 ?
C3 N6 C2 101.2(5) . . ?
C3 N6 Cd4 129.1(4) . 3 ?
C2 N6 Cd4 128.8(4) . 3 ?
C4 N7 N9 106.0(5) . . ?
C4 N7 Cd2 128.0(4) . . ?
N9 N7 Cd2 124.6(4) . . ?
C4 N8 C5 102.0(5) . . ?
C4 N8 Cd1 129.7(4) . 5_656 ?
C5 N8 Cd1 127.2(4) . 5_656 ?
C5 N9 N7 106.4(5) . . ?
C5 N9 Cd3 128.3(4) . . ?
N7 N9 Cd3 123.7(4) . . ?
C6 N10 N12 106.4(5) . . ?
C6 N10 Cd2 132.7(4) . . ?
N12 N10 Cd2 120.6(4) . . ?
C7 N11 C6 101.8(5) . . ?
C7 N11 Cd4 126.2(4) . 6_556 ?
C6 N11 Cd4 131.5(4) . 6_556 ?
C7 N12 N10 105.5(5) . . ?
C7 N12 Cd3 126.9(4) . . ?
N10 N12 Cd3 127.6(4) . . ?
C8 N13 N15 105.7(5) . . ?
C8 N13 Cd3 132.0(4) . . ?
N15 N13 Cd3 122.3(4) . . ?
C8 N14 C9 100.7(5) . . ?
C8 N14 Cd4 132.8(4) . . ?
C9 N14 Cd4 126.4(4) . . ?
C9 N15 N13 105.6(5) . . ?
C9 N15 Cd2 127.6(5) . 7_556 ?
N13 N15 Cd2 126.5(4) . 7_556 ?
C10 N16A N17 100.9(10) . . ?
C10 N16A Cd4 140.6(12) . . ?
N17 N16A Cd4 118.3(9) . . ?
C10 N16B C11 96.6(11) . . ?
C10 N16B Cd4 137.4(12) . . ?
C11 N16B Cd4 125.6(10) . . ?
C11 N17 N16A 104.5(10) 2 . ?
N3 C1 N2 113.2(6) . . ?
N5 C2 N6 113.0(6) . . ?
N4 C3 N6 113.9(6) . . ?
N7 C4 N8 113.2(5) . . ?
N9 C5 N8 112.4(5) . . ?
N10 C6 N11 112.6(6) . . ?
N12 C7 N11 113.7(6) . . ?
N13 C8 N14 114.4(6) . . ?
N15 C9 N14 113.6(6) . . ?
N16B C10 N16B 132.9(13) 2 . ?
N16B C10 N16A 122.1(9) 2 . ?
N16B C10 N16A 35.4(6) . . ?
N16B C10 N16A 35.4(6) 2 2 ?
N16B C10 N16A 122.1(9) . 2 ?
N16A C10 N16A 138.2(13) . 2 ?
N16B C10 C11 43.1(10) 2 2 ?
N16B C10 C11 101.2(10) . 2 ?
N16A C10 C11 79.4(9) . 2 ?
N16A C10 C11 72.8(11) 2 2 ?
N17 C11 N16B 115.1(12) 2 . ?

loop_
_geom_bond_atom_site_label_1
_geom_bond_atom_site_label_2
_geom_bond_distance
_geom_bond_site_symmetry_2
_geom_bond_publ_flag
Cd1 N8 2.203(5) 5_656 ?
Cd1 N8 2.203(5) 6_556 ?
Cd1 N2 2.256(7) . ?
Cd1 O2 2.493(5) . ?
Cd1 O2 2.493(5) 2_656 ?
Cd2 N3 2.316(5) . ?
Cd2 N15 2.320(6) 7_556 ?
Cd2 N5 2.324(5) 2_656 ?
Cd2 N10 2.342(5) . ?
Cd2 N7 2.354(5) . ?
Cd2 N4 2.374(5) . ?
Cd3 N9 2.315(5) . ?
Cd3 N9 2.315(5) 7_556 ?
Cd3 N13 2.334(5) 7_556 ?
Cd3 N13 2.334(5) . ?
Cd3 N12 2.341(5) 7_556 ?
Cd3 N12 2.341(5) . ?
Cd4 N6 2.210(5) 3_445 ?
Cd4 N11 2.215(5) 6 ?
Cd4 N14 2.282(5) . ?
Cd4 N16A 2.337(11) . ?
Cd4 N16B 2.374(12) . ?
Cd4 O90 2.531(5) . ?
O1 N1 1.251(7) . ?
O2 N1 1.269(7) . ?
O3 N1 1.251(7) . ?
N2 C1 1.336(8) 2_656 ?
N2 C1 1.336(8) . ?
N3 C1 1.327(8) . ?
N3 N3 1.359(10) 2_656 ?
N4 C3 1.311(8) . ?
N4 N5 1.366(7) . ?
N5 C2 1.315(8) . ?
N5 Cd2 2.324(5) 2_656 ?
N6 C3 1.346(8) . ?
N6 C2 1.351(8) . ?
N6 Cd4 2.210(5) 3 ?
N7 C4 1.311(8) . ?
N7 N9 1.371(7) . ?
N8 C4 1.353(8) . ?
N8 C5 1.355(8) . ?
N8 Cd1 2.203(5) 5_656 ?
N9 C5 1.321(8) . ?
N10 C6 1.322(8) . ?
N10 N12 1.369(7) . ?
N11 C7 1.346(8) . ?
N11 C6 1.353(8) . ?
N11 Cd4 2.215(5) 6_556 ?
N12 C7 1.318(8) . ?
N13 C8 1.307(8) . ?
N13 N15 1.353(7) . ?
N14 C8 1.332(8) . ?
N14 C9 1.342(9) . ?
N15 C9 1.316(9) . ?
N15 Cd2 2.320(6) 7_556 ?
N16A C10 1.278(13) . ?
N16A N17 1.38(2) . ?
N16B C10 1.273(12) . ?
N16B C11 1.35(2) . ?
N17 C11 1.312(17) 2 ?
C10 N16B 1.273(12) 2 ?
C10 N16A 1.279(13) 2 ?
C10 C11 1.956(15) 2 ?
C11 N17 1.312(17) 2 ?

loop_
_geom_torsion_atom_site_label_1
_geom_torsion_atom_site_label_2
_geom_torsion_atom_site_label_3
_geom_torsion_atom_site_label_4
_geom_torsion
_geom_torsion_site_symmetry_1
_geom_torsion_site_symmetry_2
_geom_torsion_site_symmetry_3
_geom_torsion_site_symmetry_4
_geom_torsion_publ_flag
N8 Cd1 O2 N1 -80.6(4) 5_656 . . . ?
N8 Cd1 O2 N1 80.8(4) 6_556 . . . ?
N2 Cd1 O2 N1 -179.9(4) . . . . ?
O2 Cd1 O2 N1 -179.9(4) 2_656 . . . ?
Cd1 O2 N1 O3 0.5(6) . . . . ?
Cd1 O2 N1 O1 180.0(5) . . . . ?
N8 Cd1 N2 C1 -82.3(4) 5_656 . . 2_656 ?
N8 Cd1 N2 C1 97.7(4) 6_556 . . 2_656 ?
O2 Cd1 N2 C1 8.3(4) . . . 2_656 ?
O2 Cd1 N2 C1 -171.7(4) 2_656 . . 2_656 ?
N8 Cd1 N2 C1 97.7(4) 5_656 . . . ?
N8 Cd1 N2 C1 -82.3(4) 6_556 . . . ?
O2 Cd1 N2 C1 -171.7(4) . . . . ?
O2 Cd1 N2 C1 8.3(4) 2_656 . . . ?
N15 Cd2 N3 C1 -124.9(19) 7_556 . . . ?
N5 Cd2 N3 C1 132.1(6) 2_656 . . . ?
N10 Cd2 N3 C1 40.6(6) . . . . ?
N7 Cd2 N3 C1 -51.1(6) . . . . ?
N4 Cd2 N3 C1 -135.6(6) . . . . ?
N15 Cd2 N3 N3 54(2) 7_556 . . 2_656 ?
N5 Cd2 N3 N3 -49.4(7) 2_656 . . 2_656 ?
N10 Cd2 N3 N3 -140.9(7) . . . 2_656 ?
N7 Cd2 N3 N3 127.4(7) . . . 2_656 ?
N4 Cd2 N3 N3 42.9(7) . . . 2_656 ?
N3 Cd2 N4 C3 132.9(6) . . . . ?
N15 Cd2 N4 C3 -46.1(6) 7_556 . . . ?
N5 Cd2 N4 C3 -136.0(6) 2_656 . . . ?
N10 Cd2 N4 C3 -11(2) . . . . ?
N7 Cd2 N4 C3 45.7(6) . . . . ?
N3 Cd2 N4 N5 -42.6(5) . . . . ?
N15 Cd2 N4 N5 138.4(5) 7_556 . . . ?
N5 Cd2 N4 N5 48.5(5) 2_656 . . . ?
N10 Cd2 N4 N5 173.9(16) . . . . ?
N7 Cd2 N4 N5 -129.8(5) . . . . ?
C3 N4 N5 C2 -0.3(7) . . . . ?
Cd2 N4 N5 C2 176.1(5) . . . . ?
C3 N4 N5 Cd2 179.7(4) . . . 2_656 ?
Cd2 N4 N5 Cd2 -4.0(7) . . . 2_656 ?
N3 Cd2 N7 C4 -55.5(6) . . . . ?
N15 Cd2 N7 C4 119.4(6) 7_556 . . . ?
N5 Cd2 N7 C4 8(3) 2_656 . . . ?
N10 Cd2 N7 C4 -149.6(6) . . . . ?
N4 Cd2 N7 C4 35.6(6) . . . . ?
N3 Cd2 N7 N9 140.3(5) . . . . ?
N15 Cd2 N7 N9 -44.9(5) 7_556 . . . ?
N5 Cd2 N7 N9 -156(3) 2_656 . . . ?
N10 Cd2 N7 N9 46.2(5) . . . . ?
N4 Cd2 N7 N9 -128.7(5) . . . . ?
C4 N7 N9 C5 0.5(7) . . . . ?
Cd2 N7 N9 C5 167.6(4) . . . . ?
C4 N7 N9 Cd3 -166.2(4) . . . . ?
Cd2 N7 N9 Cd3 1.0(7) . . . . ?
N9 Cd3 N9 C5 145(11) 7_556 . . . ?
N13 Cd3 N9 C5 -117.5(6) 7_556 . . . ?
N13 Cd3 N9 C5 62.5(6) . . . . ?
N12 Cd3 N9 C5 -28.9(6) 7_556 . . . ?
N12 Cd3 N9 C5 151.1(6) . . . . ?
N9 Cd3 N9 N7 -51(11) 7_556 . . . ?
N13 Cd3 N9 N7 46.1(5) 7_556 . . . ?
N13 Cd3 N9 N7 -133.9(5) . . . . ?
N12 Cd3 N9 N7 134.7(5) 7_556 . . . ?
N12 Cd3 N9 N7 -45.3(5) . . . . ?
N3 Cd2 N10 C6 52.7(6) . . . . ?
N15 Cd2 N10 C6 -128.7(6) 7_556 . . . ?
N5 Cd2 N10 C6 -38.5(6) 2_656 . . . ?
N7 Cd2 N10 C6 140.1(6) . . . . ?
N4 Cd2 N10 C6 -163.9(16) . . . . ?
N3 Cd2 N10 N12 -134.4(5) . . . . ?
N15 Cd2 N10 N12 44.3(5) 7_556 . . . ?
N5 Cd2 N10 N12 134.5(5) 2_656 . . . ?
N7 Cd2 N10 N12 -46.9(5) . . . . ?
N4 Cd2 N10 N12 9(2) . . . . ?
C6 N10 N12 C7 -0.2(7) . . . . ?
Cd2 N10 N12 C7 -174.8(4) . . . . ?
C6 N10 N12 Cd3 177.2(5) . . . . ?
Cd2 N10 N12 Cd3 2.6(7) . . . . ?
N9 Cd3 N12 C7 -138.8(6) . . . . ?
N9 Cd3 N12 C7 41.2(6) 7_556 . . . ?
N13 Cd3 N12 C7 130.0(6) 7_556 . . . ?
N13 Cd3 N12 C7 -50.0(6) . . . . ?
N12 Cd3 N12 C7 4(5) 7_556 . . . ?
N9 Cd3 N12 N10 44.4(5) . . . . ?
N9 Cd3 N12 N10 -135.6(5) 7_556 . . . ?
N13 Cd3 N12 N10 -46.9(5) 7_556 . . . ?
N13 Cd3 N12 N10 133.2(5) . . . . ?
N12 Cd3 N12 N10 -173(5) 7_556 . . . ?
N9 Cd3 N13 C8 47.8(7) . . . . ?
N9 Cd3 N13 C8 -132.2(7) 7_556 . . . ?
N13 Cd3 N13 C8 -131(7) 7_556 . . . ?
N12 Cd3 N13 C8 136.3(7) 7_556 . . . ?
N12 Cd3 N13 C8 -43.7(7) . . . . ?
N9 Cd3 N13 N15 -127.8(5) . . . . ?
N9 Cd3 N13 N15 52.2(5) 7_556 . . . ?
N13 Cd3 N13 N15 53(7) 7_556 . . . ?
N12 Cd3 N13 N15 -39.3(5) 7_556 . . . ?
N12 Cd3 N13 N15 140.7(5) . . . . ?
N6 Cd4 N14 C8 76.2(7) 3_445 . . . ?
N11 Cd4 N14 C8 -84.1(7) 6 . . . ?
N16A Cd4 N14 C8 -173.6(9) . . . . ?
N16B Cd4 N14 C8 167.5(9) . . . . ?
O90 Cd4 N14 C8 -3.3(7) . . . . ?
N6 Cd4 N14 C9 -108.0(7) 3_445 . . . ?
N11 Cd4 N14 C9 91.7(7) 6 . . . ?
N16A Cd4 N14 C9 2.2(9) . . . . ?
N16B Cd4 N14 C9 -16.7(9) . . . . ?
O90 Cd4 N14 C9 172.5(7) . . . . ?
C8 N13 N15 C9 -0.2(9) . . . . ?
Cd3 N13 N15 C9 176.5(5) . . . . ?
C8 N13 N15 Cd2 174.3(5) . . . 7_556 ?
Cd3 N13 N15 Cd2 -9.0(8) . . . 7_556 ?
N6 Cd4 N16A C10 -26(2) 3_445 . . . ?
N11 Cd4 N16A C10 117(2) 6 . . . ?
N14 Cd4 N16A C10 -138(2) . . . . ?
N16B Cd4 N16A C10 -51(2) . . . . ?
O90 Cd4 N16A C10 176.5(7) . . . . ?
N6 Cd4 N16A N17 158.0(12) 3_445 . . . ?
N11 Cd4 N16A N17 -58.8(13) 6 . . . ?
N14 Cd4 N16A N17 46.8(13) . . . . ?
N16B Cd4 N16A N17 133.9(19) . . . . ?
O90 Cd4 N16A N17 1(3) . . . . ?
N6 Cd4 N16B C10 -110.5(18) 3_445 . . . ?
N11 Cd4 N16B C10 33.3(19) 6 . . . ?
N14 Cd4 N16B C10 139.5(18) . . . . ?
N16A Cd4 N16B C10 46.7(18) . . . . ?
O90 Cd4 N16B C10 -178.9(6) . . . . ?
N6 Cd4 N16B C11 60.4(14) 3_445 . . . ?
N11 Cd4 N16B C11 -155.8(13) 6 . . . ?
N14 Cd4 N16B C11 -49.6(14) . . . . ?
N16A Cd4 N16B C11 -142(2) . . . . ?
O90 Cd4 N16B C11 -8(3) . . . . ?
C10 N16A N17 C11 4.6(16) . . . 2 ?
Cd4 N16A N17 C11 -178.2(10) . . . 2 ?
N3 N3 C1 N2 -0.5(9) 2_656 . . . ?
Cd2 N3 C1 N2 178.2(3) . . . . ?
C1 N2 C1 N3 0.2(3) 2_656 . . . ?
Cd1 N2 C1 N3 -179.8(3) . . . . ?
N4 N5 C2 N6 0.5(8) . . . . ?
Cd2 N5 C2 N6 -179.4(4) 2_656 . . . ?
C3 N6 C2 N5 -0.6(8) . . . . ?
Cd4 N6 C2 N5 -170.7(4) 3 . . . ?
N5 N4 C3 N6 0.0(8) . . . . ?
Cd2 N4 C3 N6 -176.3(4) . . . . ?
C2 N6 C3 N4 0.4(8) . . . . ?
Cd4 N6 C3 N4 170.5(5) 3 . . . ?
N9 N7 C4 N8 0.2(8) . . . . ?
Cd2 N7 C4 N8 -166.4(4) . . . . ?
C5 N8 C4 N7 -0.7(8) . . . . ?
Cd1 N8 C4 N7 167.6(5) 5_656 . . . ?
N7 N9 C5 N8 -0.9(8) . . . . ?
Cd3 N9 C5 N8 164.9(4) . . . . ?
C4 N8 C5 N9 1.0(8) . . . . ?
Cd1 N8 C5 N9 -167.7(4) 5_656 . . . ?
N12 N10 C6 N11 0.3(8) . . . . ?
Cd2 N10 C6 N11 174.0(4) . . . . ?
C7 N11 C6 N10 -0.2(8) . . . . ?
Cd4 N11 C6 N10 -172.3(4) 6_556 . . . ?
N10 N12 C7 N11 0.1(8) . . . . ?
Cd3 N12 C7 N11 -177.4(4) . . . . ?
C6 N11 C7 N12 0.1(8) . . . . ?
Cd4 N11 C7 N12 172.8(4) 6_556 . . . ?
N15 N13 C8 N14 -0.1(9) . . . . ?
Cd3 N13 C8 N14 -176.3(5) . . . . ?
C9 N14 C8 N13 0.3(9) . . . . ?
Cd4 N14 C8 N13 176.9(5) . . . . ?
N13 N15 C9 N14 0.4(10) . . . . ?
Cd2 N15 C9 N14 -174.1(5) 7_556 . . . ?
C8 N14 C9 N15 -0.4(10) . . . . ?
Cd4 N14 C9 N15 -177.3(5) . . . . ?
C11 N16B C10 N16B 52.6(8) . . . 2 ?
Cd4 N16B C10 N16B -135(2) . . . 2 ?
C11 N16B C10 N16A 139.3(17) . . . . ?
Cd4 N16B C10 N16A -48.1(18) . . . . ?
C11 N16B C10 N16A 9.6(12) . . . 2 ?
Cd4 N16B C10 N16A -178(2) . . . 2 ?
C11 N16B C10 C11 86.3(14) . . . 2 ?
Cd4 N16B C10 C11 -101.2(16) . . . 2 ?
N17 N16A C10 N16B -9.8(13) . . . 2 ?
Cd4 N16A C10 N16B 174(2) . . . 2 ?
N17 N16A C10 N16B -130.2(17) . . . . ?
Cd4 N16A C10 N16B 54(2) . . . . ?
N17 N16A C10 N16A -51.8(8) . . . 2 ?
Cd4 N16A C10 N16A 132(2) . . . 2 ?
N17 N16A C10 C11 -3.1(10) . . . 2 ?
Cd4 N16A C10 C11 -179(2) . . . 2 ?
C10 N16B C11 N17 -5.3(17) . . . 2 ?
Cd4 N16B C11 N17 -179.2(10) . . . 2 ?
